data_7721132
loop_
_publ_author_name
'Aljagthmi, Amjad'
'Babgi, Bandar'
'Iskandrani, Abrar S.'
'Alezi, Dalal'
'Ali, Ehab M. M.'
'jedidi, abdesslem'
'Al-Rashdi, Kamelah S.'
'Shkurenko, Aleksander'
'Eddaoudi, Mohamed'

_publ_section_title
;
 Ligand Design Controls Biomolecule Binding and Cytotoxicity in
 Platinum(II) Complexes with ONS-Type Tridentate Ligands
;
_journal_name_full 'Dalton Transactions'
_journal_paper_doi 10.1039/D6DT01073C
_journal_year 2026
_chemical_formula_moiety 'C11 H14 Cl N O2 Pt S'
_chemical_formula_sum 'C11 H14 Cl N O2 Pt S'
_chemical_formula_weight 454.83
_space_group_crystal_system monoclinic
_space_group_IT_number 14
_space_group_name_Hall '-P 2ybc'
_space_group_name_H-M_alt 'P 1 21/c 1'
_atom_sites_solution_hydrogens geom
_atom_sites_solution_primary direct
_atom_sites_solution_secondary difmap
_audit_creation_method SHELXL-2025/1
_audit_update_record
;
2026-04-29 deposited with the CCDC.	2026-06-15 downloaded from the CCDC.
;
_cell_angle_alpha 90
_cell_angle_beta 96.3744(14)
_cell_angle_gamma 90
_cell_formula_units_Z 4
_cell_length_a 10.7118(5)
_cell_length_b 15.5483(8)
_cell_length_c 7.7188(4)
_cell_measurement_reflns_used 9893
_cell_measurement_temperature 150.0(1)
_cell_measurement_theta_max 77.031
_cell_measurement_theta_min 5.691
_cell_volume 1277.62(11)
_computing_cell_refinement 'SAINT V8.41 (Bruker AXS Inc., 2025)'
_computing_data_collection 'APEX6 v2024.9-1 (Bruker AXS Inc., 2024)'
_computing_data_reduction 'SAINT V8.41 (Bruker AXS Inc., 2025)'
_computing_molecular_graphics 'DIAMOND (Crystal Impact GbR, 2009'
_computing_structure_refinement 'SHELXL-2025/1 (Sheldrick, 2025)'
_computing_structure_solution 'SHELXS-2008  (Sheldrick, 2008)'
_diffrn_ambient_temperature 150.0(1)
_diffrn_detector 'CMOS Area detector'
_diffrn_detector_area_resol_mean 7.36
_diffrn_detector_type 'Bruker Photon III M28 detector'
_diffrn_measured_fraction_theta_full 1.000
_diffrn_measured_fraction_theta_max 0.996
_diffrn_measurement_device '\k-geometry diffractometer'
_diffrn_measurement_device_type 'Bruker D8 VENTURE Photon III'
_diffrn_measurement_method '\w and \f scans'
_diffrn_radiation_monochromator 'multilayer mirrors'
_diffrn_radiation_type CuK\a
_diffrn_radiation_wavelength 1.54178
_diffrn_reflns_av_R_equivalents 0.0403
_diffrn_reflns_av_unetI/netI 0.0201
_diffrn_reflns_Laue_measured_fraction_full 1.000
_diffrn_reflns_Laue_measured_fraction_max 0.996
_diffrn_reflns_limit_h_max 13
_diffrn_reflns_limit_h_min -13
_diffrn_reflns_limit_k_max 19
_diffrn_reflns_limit_k_min -19
_diffrn_reflns_limit_l_max 9
_diffrn_reflns_limit_l_min -9
_diffrn_reflns_number 26746
_diffrn_reflns_point_group_measured_fraction_full 1.000
_diffrn_reflns_point_group_measured_fraction_max 0.996
_diffrn_reflns_theta_full 67.679
_diffrn_reflns_theta_max 77.461
_diffrn_reflns_theta_min 4.153
_diffrn_source 'microfocus sealed X-ray tube'
_exptl_absorpt_coefficient_mu 23.916
_exptl_absorpt_correction_T_max 0.1609
_exptl_absorpt_correction_T_min 0.0409
_exptl_absorpt_correction_type multi-scan
_exptl_absorpt_process_details
;
SADABS-2016/2 (Bruker,2016/2) was used for absorption correction.
wR2(int) was 0.1218 before and 0.0714 after correction.
The Ratio of minimum to maximum transmission is 0.2542.
The \l/2 correction factor is Not present.
;
_exptl_crystal_colour yellow
_exptl_crystal_density_diffrn 2.365
_exptl_crystal_description rod
_exptl_crystal_F_000 856
_exptl_crystal_size_max 0.113
_exptl_crystal_size_mid 0.021
_exptl_crystal_size_min 0.010
_refine_diff_density_max 1.360
_refine_diff_density_min -0.552
_refine_diff_density_rms 0.118
_refine_ls_extinction_method none
_refine_ls_goodness_of_fit_ref 1.067
_refine_ls_hydrogen_treatment constr
_refine_ls_matrix_type full
_refine_ls_number_parameters 144
_refine_ls_number_reflns 2701
_refine_ls_number_restraints 0
_refine_ls_restrained_S_all 1.067
_refine_ls_R_factor_all 0.0216
_refine_ls_R_factor_gt 0.0213
_refine_ls_shift/su_max 0.000
_refine_ls_shift/su_mean 0.000
_refine_ls_structure_factor_coef Fsqd
_refine_ls_weighting_details 'w=1/[\s^2^(Fo^2^)+(0.0375P)^2^+1.2463P] where P=(Fo^2^+2Fc^2^)/3'
_refine_ls_weighting_scheme calc
_refine_ls_wR_factor_gt 0.0596
_refine_ls_wR_factor_ref 0.0600
_reflns_Friedel_coverage 0.000
_reflns_number_gt 2647
_reflns_number_total 2701
_reflns_threshold_expression 'I > 2\s(I)'
_cod_data_source_file d6dt01073c2.cif
_cod_data_source_block Pt9
_cod_original_sg_symbol_H-M 'P 21/c'
_cod_database_code 7721132
_shelx_shelxl_version_number 2025/1
_shelx_space_group_comment
;
The symmetry employed for this shelxl refinement is uniquely defined
by the following loop, which should always be used as a source of
symmetry information in preference to the above space-group names.
They are only intended as comments.
;
_shelx_estimated_absorpt_t_min 0.173
_shelx_estimated_absorpt_t_max 0.796

loop_
_space_group_symop_operation_xyz
'x, y, z'
'-x, y+1/2, -z+1/2'
'-x, -y, -z'
'x, -y-1/2, z-1/2'

loop_
_atom_site_label
_atom_site_type_symbol
_atom_site_fract_x
_atom_site_fract_y
_atom_site_fract_z
_atom_site_U_iso_or_equiv
_atom_site_adp_type
_atom_site_occupancy
_atom_site_site_symmetry_order
_atom_site_calc_flag
_atom_site_refinement_flags_posn
_atom_site_refinement_flags_adp
_atom_site_refinement_flags_occupancy
_atom_site_disorder_assembly
_atom_site_disorder_group
Pt1 Pt 0.46793(2) 0.39636(2) 0.05825(2) 0.03317(7) Uani 1 1 d . . . . .
Cl1 Cl 0.31635(7) 0.44295(5) 0.22840(10) 0.04245(17) Uani 1 1 d . . . . .
O1 O 0.5948(2) 0.39803(13) 0.2732(4) 0.0351(5) Uani 1 1 d . . . . .
C1 C 0.71754(14) 0.38051(13) 0.2712(3) 0.0356(6) Uani 1 1 d G . . . .
C2 C 0.76982(17) 0.34338(14) 0.1321(2) 0.0388(6) Uani 1 1 d G . . . .
C3 C 0.89732(18) 0.32422(14) 0.1473(2) 0.0436(7) Uani 1 1 d G . . . .
H3 H 0.933049 0.298849 0.052323 0.052 Uiso 1 1 calc R U . . .
C4 C 0.97253(14) 0.34219(16) 0.3016(3) 0.0449(7) Uani 1 1 d G . . . .
H4 H 1.059671 0.329096 0.312027 0.054 Uiso 1 1 calc R U . . .
C5 C 0.92025(18) 0.37932(15) 0.4407(2) 0.0406(7) Uani 1 1 d G . . . .
C6 C 0.79276(19) 0.39848(13) 0.4254(2) 0.0379(7) Uani 1 1 d G . . . .
H6 H 0.757027 0.423854 0.520454 0.045 Uiso 1 1 calc R U . . .
C7 C 0.7033(3) 0.3286(2) -0.0402(4) 0.0382(7) Uani 1 1 d . . . . .
H7 H 0.749663 0.301724 -0.123114 0.046 Uiso 1 1 calc R U . . .
N1 N 0.5882(3) 0.34810(17) -0.0925(4) 0.0363(5) Uani 1 1 d . . . . .
C8 C 0.5385(3) 0.3263(2) -0.2744(4) 0.0419(7) Uani 1 1 d . . . . .
H8A H 0.503733 0.267248 -0.278702 0.050 Uiso 1 1 calc R U . . .
H8B H 0.607366 0.328327 -0.349933 0.050 Uiso 1 1 calc R U . . .
C9 C 0.4372(4) 0.3893(2) -0.3402(5) 0.0458(9) Uani 1 1 d . . . . .
H9A H 0.391445 0.367589 -0.450016 0.055 Uiso 1 1 calc R U . . .
H9B H 0.475593 0.445238 -0.364807 0.055 Uiso 1 1 calc R U . . .
O2 O 1.0044(3) 0.39713(15) 0.5812(4) 0.0471(6) Uani 1 1 d . . . . .
C10 C 0.9585(3) 0.4393(3) 0.7260(5) 0.0480(8) Uani 1 1 d . . . . .
H10A H 0.913142 0.491558 0.685598 0.072 Uiso 1 1 calc R U . . .
H10B H 1.029227 0.454504 0.812027 0.072 Uiso 1 1 calc R U . . .
H10C H 0.901498 0.400603 0.779513 0.072 Uiso 1 1 calc R U . . .
S1 S 0.32839(9) 0.40371(5) -0.17889(13) 0.0401(2) Uani 1 1 d . . . . .
C11 C 0.2451(4) 0.3025(2) -0.1922(5) 0.0495(8) Uani 1 1 d . . . . .
H11A H 0.305616 0.255030 -0.185427 0.074 Uiso 1 1 calc R U . . .
H11B H 0.190956 0.299393 -0.303058 0.074 Uiso 1 1 calc R U . . .
H11C H 0.193487 0.298173 -0.095383 0.074 Uiso 1 1 calc R U . . .

loop_
_atom_site_aniso_label
_atom_site_aniso_U_11
_atom_site_aniso_U_22
_atom_site_aniso_U_33
_atom_site_aniso_U_23
_atom_site_aniso_U_13
_atom_site_aniso_U_12
Pt1 0.03308(10) 0.03138(10) 0.03467(11) -0.00040(4) 0.00202(6) -0.00020(4)
Cl1 0.0353(4) 0.0492(4) 0.0431(4) -0.0018(3) 0.0052(3) 0.0040(3)
O1 0.0285(11) 0.0396(13) 0.0365(13) -0.0026(8) 0.0005(9) 0.0008(7)
C1 0.0354(15) 0.0291(13) 0.0420(17) 0.0042(12) 0.0032(13) 0.0026(12)
C2 0.0405(16) 0.0312(14) 0.0447(17) 0.0026(12) 0.0052(13) -0.0003(12)
C3 0.0432(17) 0.0362(16) 0.053(2) 0.0005(14) 0.0111(15) 0.0049(13)
C4 0.0336(15) 0.0441(17) 0.057(2) 0.0023(15) 0.0068(14) 0.0066(13)
C5 0.0353(16) 0.0371(15) 0.0481(19) 0.0033(14) -0.0009(14) 0.0002(13)
C6 0.0344(16) 0.0373(17) 0.0420(18) 0.0029(12) 0.0040(14) 0.0008(11)
C7 0.0421(16) 0.0301(14) 0.0440(17) -0.0023(12) 0.0118(13) 0.0000(12)
N1 0.0400(13) 0.0323(12) 0.0371(13) -0.0013(10) 0.0062(11) -0.0015(10)
C8 0.0479(18) 0.0391(16) 0.0384(16) -0.0086(13) 0.0044(14) -0.0021(13)
C9 0.056(2) 0.046(2) 0.0353(19) 0.0005(13) 0.0022(16) -0.0051(15)
O2 0.0364(13) 0.0537(17) 0.0497(15) -0.0014(10) -0.0020(11) 0.0051(9)
C10 0.0392(17) 0.059(2) 0.0448(18) -0.0028(16) 0.0017(14) -0.0017(15)
S1 0.0430(5) 0.0348(4) 0.0407(5) 0.0012(3) -0.0035(4) 0.0000(3)
C11 0.0473(19) 0.0440(18) 0.054(2) 0.0028(15) -0.0084(16) -0.0106(15)

loop_
_atom_type_symbol
_atom_type_description
_atom_type_scat_dispersion_real
_atom_type_scat_dispersion_imag
_atom_type_scat_source
C C 0.0181 0.0091 'International Tables Vol C Tables 4.2.6.8 and 6.1.1.4'
H H 0.0000 0.0000 'International Tables Vol C Tables 4.2.6.8 and 6.1.1.4'
Cl Cl 0.3639 0.7018 'International Tables Vol C Tables 4.2.6.8 and 6.1.1.4'
N N 0.0311 0.0180 'International Tables Vol C Tables 4.2.6.8 and 6.1.1.4'
O O 0.0492 0.0322 'International Tables Vol C Tables 4.2.6.8 and 6.1.1.4'
Pt Pt -4.5932 6.9264 'International Tables Vol C Tables 4.2.6.8 and 6.1.1.4'
S S 0.3331 0.5567 'International Tables Vol C Tables 4.2.6.8 and 6.1.1.4'

loop_
_geom_angle_atom_site_label_1
_geom_angle_atom_site_label_2
_geom_angle_atom_site_label_3
_geom_angle
_geom_angle_site_symmetry_1
_geom_angle_site_symmetry_3
_geom_angle_publ_flag
N1 Pt1 O1 93.74(11) . . ?
N1 Pt1 S1 87.58(8) . . ?
O1 Pt1 S1 176.33(6) . . ?
N1 Pt1 Cl1 175.17(8) . . ?
O1 Pt1 Cl1 88.86(8) . . ?
S1 Pt1 Cl1 90.07(3) . . ?
C1 O1 Pt1 123.76(19) . . ?
O1 C1 C2 124.86(18) . . ?
O1 C1 C6 115.07(18) . . ?
C2 C1 C6 120.0 . . ?
C1 C2 C3 120.0 . . ?
C1 C2 C7 124.92(18) . . ?
C3 C2 C7 114.86(18) . . ?
C4 C3 C2 120.0 . . ?
C4 C3 H3 120.0 . . ?
C2 C3 H3 120.0 . . ?
C3 C4 C5 120.0 . . ?
C3 C4 H4 120.0 . . ?
C5 C4 H4 120.0 . . ?
O2 C5 C4 114.36(19) . . ?
O2 C5 C6 125.58(19) . . ?
C4 C5 C6 120.0 . . ?
C5 C6 C1 120.0 . . ?
C5 C6 H6 120.0 . . ?
C1 C6 H6 120.0 . . ?
N1 C7 C2 127.1(3) . . ?
N1 C7 H7 116.5 . . ?
C2 C7 H7 116.5 . . ?
C7 N1 C8 118.2(3) . . ?
C7 N1 Pt1 124.6(2) . . ?
C8 N1 Pt1 117.0(2) . . ?
N1 C8 C9 109.8(3) . . ?
N1 C8 H8A 109.7 . . ?
C9 C8 H8A 109.7 . . ?
N1 C8 H8B 109.7 . . ?
C9 C8 H8B 109.7 . . ?
H8A C8 H8B 108.2 . . ?
C8 C9 S1 110.1(3) . . ?
C8 C9 H9A 109.6 . . ?
S1 C9 H9A 109.6 . . ?
C8 C9 H9B 109.6 . . ?
S1 C9 H9B 109.6 . . ?
H9A C9 H9B 108.2 . . ?
C5 O2 C10 117.5(3) . . ?
O2 C10 H10A 109.5 . . ?
O2 C10 H10B 109.5 . . ?
H10A C10 H10B 109.5 . . ?
O2 C10 H10C 109.5 . . ?
H10A C10 H10C 109.5 . . ?
H10B C10 H10C 109.5 . . ?
C11 S1 C9 101.80(19) . . ?
C11 S1 Pt1 106.47(13) . . ?
C9 S1 Pt1 97.70(14) . . ?
S1 C11 H11A 109.5 . . ?
S1 C11 H11B 109.5 . . ?
H11A C11 H11B 109.5 . . ?
S1 C11 H11C 109.5 . . ?
H11A C11 H11C 109.5 . . ?
H11B C11 H11C 109.5 . . ?

loop_
_geom_bond_atom_site_label_1
_geom_bond_atom_site_label_2
_geom_bond_distance
_geom_bond_site_symmetry_2
_geom_bond_publ_flag
Pt1 N1 1.977(3) . ?
Pt1 O1 2.025(3) . ?
Pt1 S1 2.2339(9) . ?
Pt1 Cl1 2.3151(8) . ?
O1 C1 1.345(3) . ?
C1 C2 1.3900 . ?
C1 C6 1.3900 . ?
C2 C3 1.3900 . ?
C2 C7 1.455(4) . ?
C3 C4 1.3900 . ?
C3 H3 0.9500 . ?
C4 C5 1.3900 . ?
C4 H4 0.9500 . ?
C5 O2 1.360(3) . ?
C5 C6 1.3900 . ?
C6 H6 0.9500 . ?
C7 N1 1.290(4) . ?
C7 H7 0.9500 . ?
N1 C8 1.485(4) . ?
C8 C9 1.507(5) . ?
C8 H8A 0.9900 . ?
C8 H8B 0.9900 . ?
C9 S1 1.811(4) . ?
C9 H9A 0.9900 . ?
C9 H9B 0.9900 . ?
O2 C10 1.429(5) . ?
C10 H10A 0.9800 . ?
C10 H10B 0.9800 . ?
C10 H10C 0.9800 . ?
S1 C11 1.806(4) . ?
C11 H11A 0.9800 . ?
C11 H11B 0.9800 . ?
C11 H11C 0.9800 . ?

loop_
_geom_torsion_atom_site_label_1
_geom_torsion_atom_site_label_2
_geom_torsion_atom_site_label_3
_geom_torsion_atom_site_label_4
_geom_torsion
_geom_torsion_site_symmetry_1
_geom_torsion_site_symmetry_2
_geom_torsion_site_symmetry_3
_geom_torsion_site_symmetry_4
_geom_torsion_publ_flag
Pt1 O1 C1 C2 -13.0(3) . . . . ?
Pt1 O1 C1 C6 170.00(12) . . . . ?
O1 C1 C2 C3 -176.8(2) . . . . ?
C6 C1 C2 C3 0.0 . . . . ?
O1 C1 C2 C7 8.8(3) . . . . ?
C6 C1 C2 C7 -174.3(2) . . . . ?
C1 C2 C3 C4 0.0 . . . . ?
C7 C2 C3 C4 174.9(2) . . . . ?
C2 C3 C4 C5 0.0 . . . . ?
C3 C4 C5 O2 -177.3(2) . . . . ?
C3 C4 C5 C6 0.0 . . . . ?
O2 C5 C6 C1 176.9(3) . . . . ?
C4 C5 C6 C1 0.0 . . . . ?
O1 C1 C6 C5 177.1(2) . . . . ?
C2 C1 C6 C5 0.0 . . . . ?
C1 C2 C7 N1 1.1(4) . . . . ?
C3 C2 C7 N1 -173.5(3) . . . . ?
C2 C7 N1 C8 -179.4(3) . . . . ?
C2 C7 N1 Pt1 -4.8(4) . . . . ?
C7 N1 C8 C9 -151.0(3) . . . . ?
Pt1 N1 C8 C9 34.0(3) . . . . ?
N1 C8 C9 S1 -46.8(3) . . . . ?
C4 C5 O2 C10 177.0(2) . . . . ?
C6 C5 O2 C10 -0.1(4) . . . . ?
C8 C9 S1 C11 -72.0(3) . . . . ?
C8 C9 S1 Pt1 36.7(3) . . . . ?
